data_7156273
loop_
_publ_author_name
'Malinowski, Maciej'
'Hensienne, Rapha\"el'
'Kern, Nicolas'
'Tardieu, Damien'
'Bodlenner, Anne'
'Hazelard, Damien'
'Compain, Philippe'

_publ_section_title
;
 Stereocontrolled synthesis of polyhydroxylated bicyclic azetidines as a
 new class of iminosugars.
;
_journal_issue 25
_journal_name_full 'Organic &amp; biomolecular chemistry'
_journal_page_first 4688
_journal_page_last 4700
_journal_paper_doi 10.1039/c8ob01065j
_journal_volume 16
_journal_year 2018
_chemical_absolute_configuration ad
_chemical_formula_moiety 'C15 H15 N O4'
_chemical_formula_sum 'C15 H15 N O4'
_chemical_formula_weight 273.28
_chemical_name_systematic (1S*,2S*,3S*,4S*,5S*)-6-butyl-5-(hydroxymethyl)-6-azabicyclo[3.2.0]heptane-2,3,4-triol
_space_group_crystal_system monoclinic
_space_group_IT_number 4
_space_group_name_Hall 'P 2yb'
_space_group_name_H-M_alt 'P 1 21 1'
_symmetry_space_group_name_Hall 'P 2yb'
_symmetry_space_group_name_H-M 'P 1 21 1'
_atom_sites_solution_hydrogens geom
_atom_sites_solution_primary direct
_atom_sites_solution_secondary difmap
_audit_creation_method SHELXL-2013
_audit_update_record
;
2018-03-26 deposited with the CCDC.
2018-06-05 downloaded from the CCDC.
;
_cell_angle_alpha 90
_cell_angle_beta 93.774(3)
_cell_angle_gamma 90
_cell_formula_units_Z 4
_cell_length_a 6.2246(2)
_cell_length_b 26.4216(12)
_cell_length_c 8.1454(4)
_cell_measurement_reflns_used 5587
_cell_measurement_temperature 173(2)
_cell_measurement_theta_max 66.45
_cell_measurement_theta_min 3.35
_cell_volume 1336.72(10)
_computing_cell_refinement 'Bruker SAINT'
_computing_data_collection 'Bruker APEX2'
_computing_data_reduction 'Bruker SAINT'
_computing_molecular_graphics 'Bruker SHELXTL'
_computing_publication_material 'Bruker SHELXTL'
_computing_structure_refinement 'SHELXL-2013 (Sheldrick, 2013)'
_computing_structure_solution 'SHELXS-2013 (Sheldrick, 2013)'
_diffrn_ambient_temperature 173(2)
_diffrn_measured_fraction_theta_full 0.943
_diffrn_measured_fraction_theta_max 0.963
_diffrn_measurement_device_type 'Bruker APEX-II CCD'
_diffrn_measurement_method '\f and \w scans'
_diffrn_radiation_type CuK\a
_diffrn_radiation_wavelength 1.54178
_diffrn_reflns_av_R_equivalents 0.0486
_diffrn_reflns_av_unetI/netI 0.0605
_diffrn_reflns_Laue_measured_fraction_full 0.943
_diffrn_reflns_Laue_measured_fraction_max 0.963
_diffrn_reflns_limit_h_max 7
_diffrn_reflns_limit_h_min -4
_diffrn_reflns_limit_k_max 30
_diffrn_reflns_limit_k_min -31
_diffrn_reflns_limit_l_max 9
_diffrn_reflns_limit_l_min -9
_diffrn_reflns_number 10546
_diffrn_reflns_point_group_measured_fraction_full 0.877
_diffrn_reflns_point_group_measured_fraction_max 0.895
_diffrn_reflns_theta_full 67.679
_diffrn_reflns_theta_max 66.669
_diffrn_reflns_theta_min 3.345
_diffrn_source 'Cu-ImuS microfocus tube'
_exptl_absorpt_coefficient_mu 0.822
_exptl_absorpt_correction_T_max 0.7528
_exptl_absorpt_correction_T_min 0.6169
_exptl_absorpt_correction_type multi-scan
_exptl_absorpt_process_details sadabs
_exptl_crystal_colour colourless
_exptl_crystal_density_diffrn 1.358
_exptl_crystal_description needle
_exptl_crystal_F_000 576
_exptl_crystal_size_max 0.350
_exptl_crystal_size_mid 0.180
_exptl_crystal_size_min 0.120
_refine_diff_density_max 0.677
_refine_diff_density_min -0.362
_refine_diff_density_rms 0.098
_refine_ls_abs_structure_details
;
 Flack x determined using 1438 quotients [(I+)-(I-)]/[(I+)+(I-)]
 (Parsons and Flack (2004), Acta Cryst. A60, s61).
;
_refine_ls_abs_structure_Flack -0.05(18)
_refine_ls_extinction_method none
_refine_ls_goodness_of_fit_ref 1.117
_refine_ls_hydrogen_treatment constr
_refine_ls_matrix_type full
_refine_ls_number_parameters 365
_refine_ls_number_reflns 4251
_refine_ls_number_restraints 1
_refine_ls_restrained_S_all 1.117
_refine_ls_R_factor_all 0.1035
_refine_ls_R_factor_gt 0.0902
_refine_ls_shift/su_max 0.000
_refine_ls_shift/su_mean 0.000
_refine_ls_structure_factor_coef Fsqd
_refine_ls_weighting_details 'w=1/[\s^2^(Fo^2^)+(0.1082P)^2^+3.6223P] where P=(Fo^2^+2Fc^2^)/3'
_refine_ls_weighting_scheme calc
_refine_ls_wR_factor_gt 0.2406
_refine_ls_wR_factor_ref 0.2501
_reflns_Friedel_coverage 0.817
_reflns_Friedel_fraction_full 0.807
_reflns_Friedel_fraction_max 0.824
_reflns_number_gt 3514
_reflns_number_total 4251
_reflns_threshold_expression 'I > 2\s(I)'
_cod_data_source_file c8ob01065j2.cif
_cod_data_source_block pcnk170718
_cod_depositor_comments 'Adding full bibliography for 7156273.cif.'
_cod_database_code 7156273
_shelx_space_group_comment
;
The symmetry employed for this shelxl refinement is uniquely defined
by the following loop, which should always be used as a source of
symmetry information in preference to the above space-group names.
They are only intended as comments.
;
_shelx_estimated_absorpt_t_min 0.762
_shelx_estimated_absorpt_t_max 0.908
_shelxl_version_number 2013-4

loop_
_space_group_symop_operation_xyz
'x, y, z'
'-x, y+1/2, -z'

loop_
_atom_site_label
_atom_site_type_symbol
_atom_site_fract_x
_atom_site_fract_y
_atom_site_fract_z
_atom_site_U_iso_or_equiv
_atom_site_adp_type
_atom_site_occupancy
_atom_site_site_symmetry_order
_atom_site_calc_flag
_atom_site_refinement_flags_posn
_atom_site_refinement_flags_adp
C1 C -0.1428(17) 0.3675(4) 0.3191(13) 0.037(2) Uani 1 1 d . .
C2 C -0.3451(18) 0.3578(5) 0.2475(15) 0.050(3) Uani 1 1 d . .
H2 H -0.4628 0.3787 0.2728 0.060 Uiso 1 1 calc R U
C3 C -0.379(2) 0.3172(6) 0.1369(16) 0.060(4) Uani 1 1 d . .
H3 H -0.5176 0.3107 0.0860 0.072 Uiso 1 1 calc R U
C4 C -0.2088(18) 0.2873(5) 0.1040(14) 0.048(3) Uani 1 1 d . .
H4 H -0.2311 0.2591 0.0324 0.058 Uiso 1 1 calc R U
C5 C -0.0065(19) 0.2971(5) 0.1722(15) 0.048(3) Uani 1 1 d . .
H5 H 0.1109 0.2764 0.1450 0.058 Uiso 1 1 calc R U
C6 C 0.0281(17) 0.3378(4) 0.2830(15) 0.044(3) Uani 1 1 d . .
H6 H 0.1680 0.3445 0.3319 0.053 Uiso 1 1 calc R U
C7 C -0.1123(16) 0.4132(4) 0.4307(12) 0.034(2) Uani 1 1 d . .
H7A H -0.0523 0.4413 0.3677 0.041 Uiso 1 1 calc R U
H7B H -0.2546 0.4241 0.4654 0.041 Uiso 1 1 calc R U
C8 C 0.2349(14) 0.4105(3) 0.6163(12) 0.029(2) Uani 1 1 d . .
C9 C 0.2208(14) 0.3888(4) 0.7927(11) 0.029(2) Uani 1 1 d . .
H9 H 0.3061 0.3573 0.8167 0.035 Uiso 1 1 calc R U
C10 C 0.2250(14) 0.4281(4) 0.9358(11) 0.029(2) Uani 1 1 d . .
H10 H 0.2810 0.4107 1.0390 0.035 Uiso 1 1 calc R U
C11 C -0.0017(14) 0.4398(4) 0.9512(12) 0.032(2) Uani 1 1 d . .
H11 H -0.0474 0.4634 1.0298 0.039 Uiso 1 1 calc R U
C12 C -0.1411(16) 0.4153(4) 0.8477(13) 0.036(2) Uani 1 1 d . .
H12 H -0.2931 0.4190 0.8426 0.043 Uiso 1 1 calc R U
C13 C -0.0173(15) 0.3804(3) 0.7398(12) 0.030(2) Uani 1 1 d . .
C14 C -0.1005(16) 0.3265(3) 0.7142(12) 0.029(2) Uani 1 1 d . .
C15 C -0.408(2) 0.2780(4) 0.6361(19) 0.057(3) Uani 1 1 d . .
H15A H -0.3724 0.2701 0.5236 0.085 Uiso 1 1 calc R U
H15B H -0.5645 0.2805 0.6404 0.085 Uiso 1 1 calc R U
H15C H -0.3531 0.2512 0.7106 0.085 Uiso 1 1 calc R U
C16 C 0.7549(14) 0.5971(3) 0.8692(12) 0.030(2) Uani 1 1 d . .
C17 C 0.5911(19) 0.6311(5) 0.9020(15) 0.051(3) Uani 1 1 d . .
H17 H 0.4498 0.6268 0.8525 0.061 Uiso 1 1 calc R U
C18 C 0.638(2) 0.6716(5) 1.0085(17) 0.060(4) Uani 1 1 d . .
H18 H 0.5274 0.6944 1.0346 0.072 Uiso 1 1 calc R U
C19 C 0.847(2) 0.6788(5) 1.0768(16) 0.059(3) Uani 1 1 d . .
H19 H 0.8801 0.7071 1.1459 0.071 Uiso 1 1 calc R U
C20 C 1.0033(19) 0.6452(5) 1.0441(14) 0.047(3) Uani 1 1 d . .
H20 H 1.1447 0.6492 1.0937 0.056 Uiso 1 1 calc R U
C21 C 0.9568(17) 0.6049(4) 0.9383(13) 0.040(2) Uani 1 1 d . .
H21 H 1.0689 0.5823 0.9136 0.048 Uiso 1 1 calc R U
C22 C 0.7110(17) 0.5519(3) 0.7571(12) 0.034(2) Uani 1 1 d . .
H22A H 0.8497 0.5394 0.7199 0.040 Uiso 1 1 calc R U
H22B H 0.6478 0.5245 0.8212 0.040 Uiso 1 1 calc R U
C23 C 0.3581(17) 0.5537(3) 0.5720(12) 0.032(2) Uani 1 1 d . .
C24 C 0.3703(16) 0.5748(4) 0.4009(12) 0.033(2) Uani 1 1 d . .
H24 H 0.2826 0.6060 0.3772 0.039 Uiso 1 1 calc R U
C25 C 0.3676(18) 0.5353(4) 0.2567(12) 0.039(3) Uani 1 1 d . .
H25 H 0.3098 0.5524 0.1535 0.047 Uiso 1 1 calc R U
C26 C 0.6003(18) 0.5246(4) 0.2414(13) 0.040(2) Uani 1 1 d . .
H26 H 0.6500 0.5014 0.1634 0.049 Uiso 1 1 calc R U
C27 C 0.7316(16) 0.5499(4) 0.3445(13) 0.034(2) Uani 1 1 d . .
H27 H 0.8840 0.5468 0.3511 0.040 Uiso 1 1 calc R U
C28 C 0.6086(17) 0.5843(3) 0.4502(12) 0.032(2) Uani 1 1 d . .
C29 C 0.6929(15) 0.6382(3) 0.4742(13) 0.031(2) Uani 1 1 d . .
C30 C 0.994(2) 0.6870(5) 0.5583(17) 0.055(3) Uani 1 1 d . .
H30A H 0.9476 0.7133 0.4787 0.083 Uiso 1 1 calc R U
H30B H 1.1509 0.6842 0.5643 0.083 Uiso 1 1 calc R U
H30C H 0.9460 0.6959 0.6668 0.083 Uiso 1 1 calc R U
N1 N 0.0322(11) 0.4034(3) 0.5790(9) 0.0272(18) Uani 1 1 d . .
N2 N 0.5671(12) 0.5624(3) 0.6131(9) 0.0290(18) Uani 1 1 d . .
O1 O 0.3812(10) 0.4284(3) 0.5430(9) 0.0353(16) Uani 1 1 d . .
O2 O 0.3585(11) 0.4709(3) 0.9106(8) 0.0390(17) Uani 1 1 d . .
H2A H 0.2985 0.4897 0.8381 0.058 Uiso 1 1 calc R U
O3 O 0.0148(12) 0.2895(3) 0.7128(10) 0.0461(19) Uani 1 1 d . .
O4 O -0.3099(11) 0.3257(2) 0.6863(9) 0.0360(16) Uani 1 1 d . .
O5 O 0.2166(11) 0.5345(3) 0.6497(9) 0.0381(17) Uani 1 1 d . .
O6 O 0.2400(11) 0.4921(3) 0.2823(8) 0.0387(17) Uani 1 1 d . .
H6A H 0.2838 0.4779 0.3705 0.058 Uiso 1 1 calc R U
O7 O 0.5750(14) 0.6748(3) 0.4641(12) 0.056(2) Uani 1 1 d . .
O8 O 0.8993(11) 0.6389(2) 0.5063(10) 0.0379(17) Uani 1 1 d . .

loop_
_atom_site_aniso_label
_atom_site_aniso_U_11
_atom_site_aniso_U_22
_atom_site_aniso_U_33
_atom_site_aniso_U_23
_atom_site_aniso_U_13
_atom_site_aniso_U_12
C1 0.044(7) 0.037(5) 0.032(6) 0.000(4) 0.003(4) -0.006(5)
C2 0.029(6) 0.064(7) 0.055(8) -0.001(6) -0.006(5) -0.001(5)
C3 0.054(8) 0.082(9) 0.044(7) -0.005(6) -0.005(6) -0.014(7)
C4 0.034(7) 0.058(7) 0.053(7) -0.008(6) 0.003(5) -0.006(5)
C5 0.041(7) 0.046(6) 0.059(7) -0.005(6) 0.015(5) -0.001(5)
C6 0.029(6) 0.047(6) 0.056(7) 0.001(5) 0.003(5) 0.000(5)
C7 0.033(6) 0.035(5) 0.033(5) 0.004(4) -0.005(4) 0.000(4)
C8 0.012(5) 0.026(4) 0.048(6) -0.006(4) 0.007(4) 0.000(4)
C9 0.023(5) 0.033(5) 0.032(5) 0.005(4) 0.006(4) 0.008(4)
C10 0.021(5) 0.038(5) 0.028(5) 0.007(4) -0.006(4) -0.005(4)
C11 0.020(5) 0.041(5) 0.037(6) -0.002(4) 0.004(4) -0.003(4)
C12 0.034(6) 0.028(5) 0.045(6) 0.001(4) 0.005(4) 0.001(4)
C13 0.031(5) 0.025(5) 0.034(5) 0.004(4) 0.007(4) -0.001(4)
C14 0.028(5) 0.029(5) 0.031(5) 0.005(4) 0.006(4) -0.001(4)
C15 0.055(8) 0.033(6) 0.083(10) -0.012(6) 0.007(7) -0.010(5)
C16 0.015(5) 0.032(5) 0.041(6) 0.006(4) 0.001(4) -0.001(4)
C17 0.040(7) 0.054(7) 0.057(7) -0.013(6) -0.003(5) 0.005(5)
C18 0.072(9) 0.043(7) 0.065(9) -0.017(6) 0.005(7) 0.008(6)
C19 0.083(10) 0.047(7) 0.046(7) -0.006(6) -0.003(6) -0.013(7)
C20 0.043(7) 0.053(7) 0.043(7) -0.001(5) -0.012(5) -0.007(6)
C21 0.041(6) 0.035(5) 0.044(6) 0.006(5) 0.003(5) 0.000(5)
C22 0.044(6) 0.028(5) 0.029(5) 0.004(4) -0.003(4) 0.000(4)
C23 0.041(6) 0.020(4) 0.034(5) 0.002(4) 0.007(4) 0.003(4)
C24 0.034(6) 0.026(5) 0.039(6) 0.009(4) 0.005(4) 0.004(4)
C25 0.056(7) 0.040(6) 0.022(5) 0.006(4) 0.000(4) 0.004(5)
C26 0.053(7) 0.037(6) 0.032(5) -0.003(4) 0.008(5) 0.004(5)
C27 0.025(5) 0.033(5) 0.044(6) -0.002(4) 0.006(4) 0.001(4)
C28 0.046(6) 0.024(5) 0.027(5) 0.005(4) 0.002(4) 0.004(4)
C29 0.029(6) 0.019(5) 0.046(6) 0.004(4) 0.009(4) 0.001(4)
C30 0.055(8) 0.038(6) 0.073(8) -0.001(6) -0.005(6) -0.019(5)
N1 0.013(4) 0.036(4) 0.033(4) 0.004(4) 0.004(3) 0.003(3)
N2 0.027(4) 0.029(4) 0.031(4) 0.003(3) 0.004(3) -0.006(3)
O1 0.017(3) 0.044(4) 0.045(4) -0.005(3) 0.004(3) -0.003(3)
O2 0.045(4) 0.039(4) 0.032(4) 0.000(3) -0.002(3) -0.011(3)
O3 0.050(5) 0.025(4) 0.063(5) 0.002(3) 0.000(4) 0.003(3)
O4 0.030(4) 0.026(3) 0.052(4) -0.005(3) 0.002(3) -0.002(3)
O5 0.038(4) 0.041(4) 0.037(4) -0.001(3) 0.009(3) -0.004(3)
O6 0.039(4) 0.045(4) 0.031(4) -0.001(3) -0.002(3) -0.012(3)
O7 0.064(6) 0.030(4) 0.075(6) 0.003(4) 0.008(4) 0.004(4)
O8 0.028(4) 0.026(3) 0.059(5) -0.001(3) 0.002(3) -0.004(3)

loop_
_atom_type_symbol
_atom_type_description
_atom_type_scat_dispersion_real
_atom_type_scat_dispersion_imag
_atom_type_scat_source
C C 0.0181 0.0091 'International Tables Vol C Tables 4.2.6.8 and 6.1.1.4'
H H 0.0000 0.0000 'International Tables Vol C Tables 4.2.6.8 and 6.1.1.4'
N N 0.0311 0.0180 'International Tables Vol C Tables 4.2.6.8 and 6.1.1.4'
O O 0.0492 0.0322 'International Tables Vol C Tables 4.2.6.8 and 6.1.1.4'

loop_
_geom_angle_atom_site_label_1
_geom_angle_atom_site_label_2
_geom_angle_atom_site_label_3
_geom_angle
C6 C1 C2 120.4(10)
C6 C1 C7 121.1(9)
C2 C1 C7 118.4(10)
C1 C2 C3 120.3(12)
C1 C2 H2 119.9
C3 C2 H2 119.9
C4 C3 C2 119.0(11)
C4 C3 H3 120.5
C2 C3 H3 120.5
C3 C4 C5 121.1(12)
C3 C4 H4 119.4
C5 C4 H4 119.4
C4 C5 C6 120.1(11)
C4 C5 H5 119.9
C6 C5 H5 119.9
C1 C6 C5 119.0(10)
C1 C6 H6 120.5
C5 C6 H6 120.5
N1 C7 C1 113.3(8)
N1 C7 H7A 108.9
C1 C7 H7A 108.9
N1 C7 H7B 108.9
C1 C7 H7B 108.9
H7A C7 H7B 107.7
O1 C8 N1 133.8(10)
O1 C8 C9 133.3(8)
N1 C8 C9 92.9(7)
C13 C9 C8 84.6(7)
C13 C9 C10 106.0(7)
C8 C9 C10 116.6(8)
C13 C9 H9 115.2
C8 C9 H9 115.2
C10 C9 H9 115.2
O2 C10 C11 114.8(8)
O2 C10 C9 113.7(7)
C11 C10 C9 103.7(7)
O2 C10 H10 108.1
C11 C10 H10 108.1
C9 C10 H10 108.1
C12 C11 C10 115.7(9)
C12 C11 H11 122.2
C10 C11 H11 122.2
C11 C12 C13 109.1(9)
C11 C12 H12 125.5
C13 C12 H12 125.5
N1 C13 C12 113.8(7)
N1 C13 C14 110.3(8)
C12 C13 C14 117.7(8)
N1 C13 C9 86.4(6)
C12 C13 C9 105.5(8)
C14 C13 C9 119.1(8)
O3 C14 O4 124.8(9)
O3 C14 C13 123.9(9)
O4 C14 C13 111.3(8)
O4 C15 H15A 109.5
O4 C15 H15B 109.5
H15A C15 H15B 109.5
O4 C15 H15C 109.5
H15A C15 H15C 109.5
H15B C15 H15C 109.5
C21 C16 C17 119.3(10)
C21 C16 C22 119.7(9)
C17 C16 C22 121.1(9)
C18 C17 C16 119.0(11)
C18 C17 H17 120.5
C16 C17 H17 120.5
C19 C18 C17 120.3(12)
C19 C18 H18 119.8
C17 C18 H18 119.8
C20 C19 C18 119.7(12)
C20 C19 H19 120.1
C18 C19 H19 120.1
C19 C20 C21 120.1(11)
C19 C20 H20 120.0
C21 C20 H20 120.0
C16 C21 C20 121.6(10)
C16 C21 H21 119.2
C20 C21 H21 119.2
N2 C22 C16 114.3(7)
N2 C22 H22A 108.7
C16 C22 H22A 108.7
N2 C22 H22B 108.7
C16 C22 H22B 108.7
H22A C22 H22B 107.6
O5 C23 N2 131.3(9)
O5 C23 C24 135.3(9)
N2 C23 C24 93.4(8)
C23 C24 C28 85.7(7)
C23 C24 C25 116.5(8)
C28 C24 C25 105.5(8)
C23 C24 H24 115.1
C28 C24 H24 115.1
C25 C24 H24 115.1
O6 C25 C26 114.7(9)
O6 C25 C24 113.9(8)
C26 C25 C24 103.1(9)
O6 C25 H25 108.3
C26 C25 H25 108.3
C24 C25 H25 108.3
C27 C26 C25 114.7(9)
C27 C26 H26 122.7
C25 C26 H26 122.7
C26 C27 C28 110.8(9)
C26 C27 H27 124.6
C28 C27 H27 124.6
N2 C28 C27 113.8(8)
N2 C28 C29 109.1(8)
C27 C28 C29 117.1(8)
N2 C28 C24 87.0(7)
C27 C28 C24 105.9(8)
C29 C28 C24 120.3(8)
O7 C29 O8 126.3(9)
O7 C29 C28 122.3(9)
O8 C29 C28 111.5(8)
O8 C30 H30A 109.5
O8 C30 H30B 109.5
H30A C30 H30B 109.5
O8 C30 H30C 109.5
H30A C30 H30C 109.5
H30B C30 H30C 109.5
C8 N1 C7 134.3(8)
C8 N1 C13 96.1(7)
C7 N1 C13 129.6(7)
C23 N2 C22 134.7(8)
C23 N2 C28 93.8(8)
C22 N2 C28 131.3(8)
C10 O2 H2A 109.5
C14 O4 C15 117.3(8)
C25 O6 H6A 109.5
C29 O8 C30 116.6(8)

loop_
_geom_bond_atom_site_label_1
_geom_bond_atom_site_label_2
_geom_bond_distance
C1 C6 1.369(15)
C1 C2 1.376(15)
C1 C7 1.517(14)
C2 C3 1.409(18)
C2 H2 0.9500
C3 C4 1.360(18)
C3 H3 0.9500
C4 C5 1.367(16)
C4 H4 0.9500
C5 C6 1.412(17)
C5 H5 0.9500
C6 H6 0.9500
C7 N1 1.481(12)
C7 H7A 0.9900
C7 H7B 0.9900
C8 O1 1.217(11)
C8 N1 1.292(12)
C8 C9 1.555(13)
C9 C13 1.532(13)
C9 C10 1.559(13)
C9 H9 1.0000
C10 O2 1.426(11)
C10 C11 1.458(13)
C10 H10 1.0000
C11 C12 1.337(14)
C11 H11 0.9500
C12 C13 1.517(14)
C12 H12 0.9500
C13 N1 1.494(12)
C13 C14 1.527(13)
C14 O3 1.212(12)
C14 O4 1.309(12)
C15 O4 1.447(13)
C15 H15A 0.9800
C15 H15B 0.9800
C15 H15C 0.9800
C16 C21 1.359(14)
C16 C17 1.399(14)
C16 C22 1.516(13)
C17 C18 1.396(16)
C17 H17 0.9500
C18 C19 1.393(18)
C18 H18 0.9500
C19 C20 1.355(18)
C19 H19 0.9500
C20 C21 1.388(15)
C20 H20 0.9500
C21 H21 0.9500
C22 N2 1.455(12)
C22 H22A 0.9900
C22 H22B 0.9900
C23 O5 1.227(12)
C23 N2 1.342(13)
C23 C24 1.508(13)
C24 C28 1.532(14)
C24 C25 1.570(14)
C24 H24 1.0000
C25 O6 1.415(13)
C25 C26 1.489(16)
C25 H25 1.0000
C26 C27 1.315(15)
C26 H26 0.9500
C27 C28 1.496(14)
C27 H27 0.9500
C28 N2 1.486(12)
C28 C29 1.527(13)
C29 O7 1.213(12)
C29 O8 1.294(12)
C30 O8 1.452(13)
C30 H30A 0.9800
C30 H30B 0.9800
C30 H30C 0.9800
O2 H2A 0.8400
O6 H6A 0.8400

loop_
_geom_hbond_atom_site_label_D
_geom_hbond_atom_site_label_H
_geom_hbond_atom_site_label_A
_geom_hbond_distance_DH
_geom_hbond_distance_HA
_geom_hbond_distance_DA
_geom_hbond_angle_DHA
O2 H2A O5 0.84 1.98 2.807(10) 168.2
O6 H6A O1 0.84 1.98 2.805(10) 165.2

loop_
_geom_torsion_atom_site_label_1
_geom_torsion_atom_site_label_2
_geom_torsion_atom_site_label_3
_geom_torsion_atom_site_label_4
_geom_torsion
C6 C1 C2 C3 0.3(18)
C7 C1 C2 C3 177.0(11)
C1 C2 C3 C4 0.9(19)
C2 C3 C4 C5 -2(2)
C3 C4 C5 C6 2.0(19)
C2 C1 C6 C5 -0.3(17)
C7 C1 C6 C5 -176.9(10)
C4 C5 C6 C1 -0.8(18)
C6 C1 C7 N1 -43.8(13)
C2 C1 C7 N1 139.6(10)
O1 C8 C9 C13 179.6(11)
N1 C8 C9 C13 1.1(7)
O1 C8 C9 C10 74.4(13)
N1 C8 C9 C10 -104.1(8)
C13 C9 C10 O2 -126.7(8)
C8 C9 C10 O2 -34.8(10)
C13 C9 C10 C11 -1.3(9)
C8 C9 C10 C11 90.6(9)
O2 C10 C11 C12 125.3(10)
C9 C10 C11 C12 0.6(11)
C10 C11 C12 C13 0.3(12)
C11 C12 C13 N1 -94.1(10)
C11 C12 C13 C14 134.6(9)
C11 C12 C13 C9 -1.2(11)
C8 C9 C13 N1 -0.9(6)
C10 C9 C13 N1 115.2(7)
C8 C9 C13 C12 -114.6(7)
C10 C9 C13 C12 1.5(9)
C8 C9 C13 C14 110.4(9)
C10 C9 C13 C14 -133.5(9)
N1 C13 C14 O3 87.7(11)
C12 C13 C14 O3 -139.4(10)
C9 C13 C14 O3 -9.7(14)
N1 C13 C14 O4 -89.2(9)
C12 C13 C14 O4 43.6(12)
C9 C13 C14 O4 173.4(8)
C21 C16 C17 C18 -1.7(17)
C22 C16 C17 C18 178.8(11)
C16 C17 C18 C19 2(2)
C17 C18 C19 C20 -2(2)
C18 C19 C20 C21 2.4(19)
C17 C16 C21 C20 1.7(16)
C22 C16 C21 C20 -178.8(10)
C19 C20 C21 C16 -2.1(17)
C21 C16 C22 N2 -139.8(10)
C17 C16 C22 N2 39.8(14)
O5 C23 C24 C28 -178.7(11)
N2 C23 C24 C28 0.2(7)
O5 C23 C24 C25 -73.5(14)
N2 C23 C24 C25 105.4(9)
C23 C24 C25 O6 33.9(12)
C28 C24 C25 O6 126.8(9)
C23 C24 C25 C26 -90.9(10)
C28 C24 C25 C26 2.0(10)
O6 C25 C26 C27 -125.0(10)
C24 C25 C26 C27 -0.6(12)
C25 C26 C27 C28 -1.1(13)
C26 C27 C28 N2 96.2(11)
C26 C27 C28 C29 -134.9(10)
C26 C27 C28 C24 2.4(11)
C23 C24 C28 N2 -0.2(6)
C25 C24 C28 N2 -116.6(7)
C23 C24 C28 C27 113.7(8)
C25 C24 C28 C27 -2.6(9)
C23 C24 C28 C29 -110.6(9)
C25 C24 C28 C29 133.1(9)
N2 C28 C29 O7 -94.0(12)
C27 C28 C29 O7 134.9(11)
C24 C28 C29 O7 4.0(15)
N2 C28 C29 O8 85.7(10)
C27 C28 C29 O8 -45.4(12)
C24 C28 C29 O8 -176.3(9)
O1 C8 N1 C7 1.0(18)
C9 C8 N1 C7 179.5(10)
O1 C8 N1 C13 -179.6(11)
C9 C8 N1 C13 -1.1(7)
C1 C7 N1 C8 95.4(12)
C1 C7 N1 C13 -83.9(12)
C12 C13 N1 C8 106.5(9)
C14 C13 N1 C8 -118.6(8)
C9 C13 N1 C8 1.1(7)
C12 C13 N1 C7 -74.0(11)
C14 C13 N1 C7 60.8(12)
C9 C13 N1 C7 -179.4(9)
O5 C23 N2 C22 2.7(18)
C24 C23 N2 C22 -176.3(10)
O5 C23 N2 C28 178.8(10)
C24 C23 N2 C28 -0.2(7)
C16 C22 N2 C23 -101.5(12)
C16 C22 N2 C28 83.7(12)
C27 C28 N2 C23 -105.8(9)
C29 C28 N2 C23 121.3(8)
C24 C28 N2 C23 0.2(7)
C27 C28 N2 C22 70.4(12)
C29 C28 N2 C22 -62.4(12)
C24 C28 N2 C22 176.5(9)
O3 C14 O4 C15 -5.7(15)
C13 C14 O4 C15 171.3(9)
O7 C29 O8 C30 9.5(16)
C28 C29 O8 C30 -170.2(9)
